data_4072547
loop_
_publ_author_name
'Baskakov, Denys'
'Herrmann, Wolfgang A.'
'Herdtweck, Eberhardt'
'Hoffmann, Stephan D.'

_publ_section_title
;
 Chiral N-Heterocyclic Carbenes with Restricted Flexibility in Asymmetric
 Catalysis&#x2020;
;
_journal_issue 3
_journal_name_full Organometallics
_journal_page_first 626
_journal_paper_doi 10.1021/om0607806
_journal_volume 26
_journal_year 2007
_chemical_absolute_configuration syn
_chemical_formula_moiety 'C30 H28 N2'
_chemical_formula_sum 'C30 H28 N2'
_chemical_formula_weight 416.54
_chemical_name_systematic ?
_space_group_IT_number 19
_symmetry_cell_setting orthorhombic
_symmetry_Int_Tables_number 19
_symmetry_space_group_name_Hall 'P 2ac 2ab'
_symmetry_space_group_name_H-M 'P 21 21 21'
_atom_sites_solution_hydrogens difmap
_atom_sites_solution_primary direct
_atom_sites_solution_secondary difmap
_cell_angle_alpha 90
_cell_angle_beta 90
_cell_angle_gamma 90
_cell_formula_units_Z 4
_cell_length_a 5.6811(3)
_cell_length_b 19.6890(9)
_cell_length_c 20.2676(8)
_cell_measurement_reflns_used 26818
_cell_measurement_temperature 173(1)
_cell_measurement_theta_max 27.26
_cell_measurement_theta_min 2.92
_cell_volume 2267.04(18)
_computing_cell_refinement 'X-AREA (Stoe, 2004)'
_computing_data_collection 'X-AREA (Stoe, 2004)'
_computing_data_reduction 'X-AREA (Stoe, 2004)'
_computing_molecular_graphics 'PLATON (Spek, 2005)'
_computing_publication_material 'PLATON (Spek, 2005)'
_computing_structure_refinement 'SHELXL-97 (Sheldrick, 1998)'
_computing_structure_solution 'SIR92 (Altomare, 1994)'
_diffrn_ambient_temperature 173(1)
_diffrn_detector 'image plate'
_diffrn_detector_area_resol_mean 6.67
_diffrn_measured_fraction_theta_full 0.993
_diffrn_measured_fraction_theta_max 0.993
_diffrn_measurement_device 'two-circle diffractometer'
_diffrn_measurement_device_type 'IPDS 2T (Stoe)'
_diffrn_measurement_method 'omega-rotation/oscillation '
_diffrn_radiation_monochromator graphite
_diffrn_radiation_source 'NONIUS FR 591 rotating anode'
_diffrn_radiation_type 'Mo K\a'
_diffrn_radiation_wavelength 0.71073
_diffrn_reflns_av_R_equivalents 0.040
_diffrn_reflns_av_sigmaI/netI 0.0182
_diffrn_reflns_limit_h_max 6
_diffrn_reflns_limit_h_min -6
_diffrn_reflns_limit_k_max 23
_diffrn_reflns_limit_k_min -23
_diffrn_reflns_limit_l_max 24
_diffrn_reflns_limit_l_min -24
_diffrn_reflns_number 27084
_diffrn_reflns_theta_full 25.25
_diffrn_reflns_theta_max 25.25
_diffrn_reflns_theta_min 4.11
_diffrn_standards_decay_% 0
_exptl_absorpt_coefficient_mu 0.071
_exptl_absorpt_correction_T_max 1
_exptl_absorpt_correction_T_min 1
_exptl_absorpt_correction_type none
_exptl_absorpt_process_details
;
 Absorption correction not applied
;
_exptl_crystal_colour yellow
_exptl_crystal_density_diffrn 1.220
_exptl_crystal_density_meas ?
_exptl_crystal_density_method none
_exptl_crystal_description fragment
_exptl_crystal_F_000 888
_exptl_crystal_size_max 0.58
_exptl_crystal_size_mid 0.46
_exptl_crystal_size_min 0.41
_refine_diff_density_max 0.101
_refine_diff_density_min -0.102
_refine_diff_density_rms 0.025
_refine_ls_abs_structure_details 'Flack H D (1983), Acta Cryst. A39, 876-881'
_refine_ls_abs_structure_Flack -0.9(17)
_refine_ls_extinction_coef 0.057(3)
_refine_ls_extinction_expression Fc^*^=kFc[1+0.001xFc^2^\l^3^/sin(2\q)]^-1/4^
_refine_ls_extinction_method SHELXL
_refine_ls_goodness_of_fit_ref 1.014
_refine_ls_hydrogen_treatment refall
_refine_ls_matrix_type full
_refine_ls_number_parameters 402
_refine_ls_number_reflns 4087
_refine_ls_number_restraints 0
_refine_ls_restrained_S_all 1.014
_refine_ls_R_factor_all 0.0288
_refine_ls_R_factor_gt 0.0255
_refine_ls_shift/su_max 0.001
_refine_ls_shift/su_mean 0.000
_refine_ls_structure_factor_coef Fsqd
_refine_ls_weighting_details 'calc w=1/[\s^2^(Fo^2^)+(0.0441P)^2^+0.0000P] where P=(Fo^2^+2Fc^2^)/3'
_refine_ls_weighting_scheme calc
_refine_ls_wR_factor_gt 0.0615
_refine_ls_wR_factor_ref 0.0624
_reflns_number_gt 3753
_reflns_number_total 4087
_reflns_threshold_expression I>2\s(I)
_cod_data_source_file om0607806si20060828_081913.cif
_cod_data_source_block BASI-1045-173
_cod_depositor_comments
;
The following automatic conversions were performed:

'_symmetry_cell_setting' value 'Orthorhombic' changed to
'orthorhombic' according to
/home/saulius/struct/CIF-dictionaries/cif_core.dic dictionary named
'cif_core.dic' version 2.4.1 from 2010-06-29.

Automatic conversion script
Id: cif_fix_values 1715 2011-07-08 13:25:40Z adriana 

The following automatic conversions were performed:

'_exptl_crystal_density_meas' value 'none' was changed to '?' - the
value is perceived as not measured.

Automatic conversion script
Id: cif_fix_values 3008 2015-01-20 13:52:24Z robertas 
;
_cod_database_code 4072547

loop_
_symmetry_equiv_pos_as_xyz
x,y,z
1/2-x,-y,1/2+z
1/2+x,1/2-y,-z
-x,1/2+y,1/2-z

loop_
_atom_site_aniso_label
_atom_site_aniso_U_11
_atom_site_aniso_U_22
_atom_site_aniso_U_33
_atom_site_aniso_U_23
_atom_site_aniso_U_13
_atom_site_aniso_U_12
N1 0.0313(5) 0.0332(5) 0.0271(5) 0.0029(4) -0.0011(4) -0.0001(4)
N2 0.0303(5) 0.0314(5) 0.0323(5) -0.0040(4) 0.0020(4) -0.0021(4)
C2 0.0273(6) 0.0311(5) 0.0288(5) -0.0003(4) 0.0000(4) -0.0001(4)
C3 0.0305(6) 0.0300(5) 0.0302(6) -0.0015(4) -0.0011(4) -0.0011(5)
C4 0.0294(6) 0.0303(5) 0.0330(6) 0.0041(5) -0.0017(5) 0.0006(5)
C5 0.0375(6) 0.0312(6) 0.0419(6) 0.0004(5) -0.0022(5) -0.0020(5)
C6 0.0380(6) 0.0306(6) 0.0319(6) 0.0008(4) -0.0046(5) 0.0059(5)
C7 0.0314(6) 0.0306(5) 0.0295(6) 0.0009(4) -0.0039(5) 0.0054(5)
C8 0.0335(6) 0.0416(6) 0.0303(6) 0.0024(5) -0.0001(5) 0.0069(5)
C9 0.0471(7) 0.0493(7) 0.0306(6) 0.0017(5) 0.0014(5) 0.0170(6)
C10 0.0634(9) 0.0406(7) 0.0336(7) -0.0046(5) -0.0025(6) 0.0179(6)
C11 0.0563(8) 0.0317(6) 0.0390(7) -0.0029(5) -0.0056(6) 0.0070(6)
C12 0.0305(6) 0.0314(5) 0.0338(6) -0.0049(5) 0.0020(5) -0.0011(5)
C13 0.0437(7) 0.0407(7) 0.0358(6) -0.0045(5) 0.0064(5) -0.0118(6)
C14 0.0428(6) 0.0351(6) 0.0333(6) -0.0001(5) 0.0026(5) -0.0035(5)
C15 0.0368(6) 0.0312(5) 0.0311(6) 0.0018(4) -0.0018(5) 0.0027(5)
C16 0.0470(7) 0.0373(6) 0.0330(6) 0.0037(5) -0.0070(5) 0.0013(5)
C17 0.0640(9) 0.0480(7) 0.0303(7) 0.0023(5) -0.0037(6) 0.0017(7)
C18 0.0760(10) 0.0587(9) 0.0334(7) 0.0062(6) 0.0097(7) -0.0113(8)
C19 0.0624(9) 0.0471(7) 0.0390(7) 0.0023(6) 0.0090(6) -0.0157(7)
C20 0.0289(6) 0.0400(6) 0.0380(6) 0.0127(5) 0.0001(5) 0.0053(5)
C21 0.0404(7) 0.0522(7) 0.0383(7) 0.0069(6) 0.0062(5) 0.0044(6)
C22 0.0467(8) 0.0820(11) 0.0407(7) 0.0113(7) 0.0106(6) 0.0129(8)
C23 0.0368(7) 0.0915(12) 0.0544(9) 0.0375(9) 0.0097(7) 0.0093(8)
C24 0.0368(7) 0.0644(9) 0.0716(10) 0.0363(9) 0.0051(7) -0.0003(7)
C25 0.0340(6) 0.0447(7) 0.0595(8) 0.0195(6) 0.0019(6) -0.0006(5)
C26 0.0334(6) 0.0294(5) 0.0317(5) 0.0002(4) 0.0023(5) -0.0056(5)
C27 0.0348(6) 0.0350(6) 0.0344(6) -0.0005(5) 0.0014(5) 0.0022(5)
C28 0.0411(7) 0.0391(6) 0.0366(6) -0.0035(5) 0.0068(5) 0.0024(6)
C29 0.0435(7) 0.0407(6) 0.0333(6) -0.0061(5) 0.0037(5) -0.0069(6)
C30 0.0370(7) 0.0461(7) 0.0393(7) -0.0047(5) -0.0030(5) -0.0028(6)
C31 0.0351(6) 0.0359(6) 0.0406(7) -0.0057(5) 0.0009(5) -0.0011(5)

loop_
_atom_site_label
_atom_site_type_symbol
_atom_site_thermal_displace_type
_atom_site_fract_x
_atom_site_fract_y
_atom_site_fract_z
_atom_site_occupancy
_atom_site_U_iso_or_equiv
N1 N Uani 0.06049(17) 0.38137(5) 0.34199(4) 1.000 0.0305(3)
N2 N Uani 0.14829(17) 0.52256(5) 0.32237(5) 1.000 0.0313(3)
C2 C Uani 0.2147(2) 0.40298(5) 0.28747(5) 1.000 0.0291(3)
C3 C Uani 0.1263(2) 0.47566(5) 0.26608(5) 1.000 0.0302(3)
C4 C Uani -0.1473(2) 0.34314(6) 0.32025(6) 1.000 0.0309(3)
C5 C Uani -0.0816(2) 0.27866(6) 0.28347(6) 1.000 0.0369(3)
C6 C Uani 0.1097(2) 0.29069(6) 0.23326(5) 1.000 0.0335(3)
C7 C Uani 0.2482(2) 0.34927(5) 0.23428(5) 1.000 0.0305(3)
C8 C Uani 0.4349(2) 0.35486(6) 0.18911(6) 1.000 0.0351(3)
C9 C Uani 0.4796(3) 0.30375(7) 0.14342(6) 1.000 0.0423(4)
C10 C Uani 0.3385(3) 0.24646(7) 0.14181(6) 1.000 0.0459(4)
C11 C Uani 0.1558(3) 0.24020(6) 0.18639(6) 1.000 0.0423(4)
C12 C Uani 0.3938(2) 0.54106(6) 0.33630(6) 1.000 0.0319(3)
C13 C Uani 0.4854(2) 0.58385(7) 0.27896(6) 1.000 0.0401(4)
C14 C Uani 0.4257(2) 0.55334(6) 0.21244(6) 1.000 0.0371(3)
C15 C Uani 0.2468(2) 0.50500(6) 0.20592(6) 1.000 0.0330(3)
C16 C Uani 0.1809(2) 0.48317(6) 0.14288(6) 1.000 0.0391(4)
C17 C Uani 0.2978(3) 0.50602(7) 0.08723(6) 1.000 0.0474(4)
C18 C Uani 0.4807(3) 0.55196(8) 0.09380(7) 1.000 0.0560(5)
C19 C Uani 0.5429(3) 0.57583(7) 0.15588(7) 1.000 0.0495(4)
C20 C Uani -0.3126(2) 0.33106(6) 0.37818(6) 1.000 0.0356(3)
C21 C Uani -0.3259(2) 0.37819(7) 0.42940(7) 1.000 0.0436(4)
C22 C Uani -0.4842(3) 0.36960(9) 0.48098(7) 1.000 0.0565(5)
C23 C Uani -0.6302(3) 0.31323(10) 0.48267(8) 1.000 0.0609(6)
C24 C Uani -0.6173(3) 0.26589(9) 0.43275(9) 1.000 0.0576(5)
C25 C Uani -0.4612(2) 0.27448(7) 0.38068(8) 1.000 0.0461(4)
C26 C Uani 0.4138(2) 0.57855(5) 0.40138(5) 1.000 0.0315(3)
C27 C Uani 0.2385(2) 0.62280(6) 0.42286(6) 1.000 0.0347(3)
C28 C Uani 0.2652(2) 0.65899(6) 0.48138(6) 1.000 0.0389(4)
C29 C Uani 0.4658(2) 0.65089(6) 0.51944(6) 1.000 0.0392(4)
C30 C Uani 0.6401(2) 0.60681(7) 0.49870(6) 1.000 0.0408(4)
C31 C Uani 0.6145(2) 0.57087(6) 0.44013(6) 1.000 0.0372(4)
H1 H Uiso 0.149(3) 0.3545(8) 0.3715(7) 1.000 0.045(4)
H2 H Uiso 0.086(3) 0.4991(7) 0.3589(7) 1.000 0.043(4)
H21 H Uiso 0.374(2) 0.4119(6) 0.3071(6) 1.000 0.027(3)
H31 H Uiso -0.051(2) 0.4708(6) 0.2553(6) 1.000 0.032(3)
H41 H Uiso -0.235(2) 0.3737(6) 0.2872(6) 1.000 0.033(3)
H51 H Uiso -0.026(3) 0.2434(7) 0.3160(7) 1.000 0.045(4)
H52 H Uiso -0.225(3) 0.2582(7) 0.2616(7) 1.000 0.042(4)
H81 H Uiso 0.542(3) 0.3969(8) 0.1901(7) 1.000 0.046(4)
H91 H Uiso 0.627(3) 0.3091(8) 0.1112(8) 1.000 0.057(4)
H101 H Uiso 0.364(3) 0.2106(8) 0.1095(8) 1.000 0.055(4)
H111 H Uiso 0.056(3) 0.1989(8) 0.1866(7) 1.000 0.051(4)
H121 H Uiso 0.498(2) 0.4979(7) 0.3397(6) 1.000 0.033(3)
H131 H Uiso 0.407(3) 0.6313(7) 0.2820(7) 1.000 0.044(4)
H132 H Uiso 0.664(3) 0.5891(8) 0.2839(8) 1.000 0.057(4)
H161 H Uiso 0.046(3) 0.4492(8) 0.1387(7) 1.000 0.051(4)
H171 H Uiso 0.254(3) 0.4898(9) 0.0421(9) 1.000 0.064(5)
H181 H Uiso 0.557(3) 0.5689(9) 0.0533(9) 1.000 0.070(5)
H191 H Uiso 0.674(3) 0.6093(9) 0.1619(8) 1.000 0.065(5)
H211 H Uiso -0.223(3) 0.4176(8) 0.4286(7) 1.000 0.054(4)
H221 H Uiso -0.486(3) 0.4050(9) 0.5161(9) 1.000 0.067(5)
H231 H Uiso -0.737(4) 0.3079(11) 0.5173(11) 1.000 0.093(6)
H241 H Uiso -0.720(3) 0.2263(9) 0.4339(8) 1.000 0.065(5)
H251 H Uiso -0.453(3) 0.2404(9) 0.3428(8) 1.000 0.058(4)
H271 H Uiso 0.095(3) 0.6281(7) 0.3962(7) 1.000 0.042(3)
H281 H Uiso 0.139(3) 0.6899(8) 0.4962(8) 1.000 0.054(4)
H291 H Uiso 0.486(3) 0.6762(8) 0.5621(7) 1.000 0.054(4)
H301 H Uiso 0.786(3) 0.5993(8) 0.5260(7) 1.000 0.051(4)
H311 H Uiso 0.742(3) 0.5390(8) 0.4263(7) 1.000 0.047(4)

loop_
_atom_type_symbol
_atom_type_description
_atom_type_scat_dispersion_real
_atom_type_scat_dispersion_imag
_atom_type_scat_source
N N 0.0061 0.0033 'International Tables Vol C Tables 4.2.6.8 and 6.1.1.4'
H H 0.0000 0.0000 'International Tables Vol C Tables 4.2.6.8 and 6.1.1.4'
C C 0.0033 0.0016 'International Tables Vol C Tables 4.2.6.8 and 6.1.1.4'

loop_
_geom_angle_atom_site_label_1
_geom_angle_atom_site_label_2
_geom_angle_atom_site_label_3
_geom_angle
_geom_angle_publ_flag
C2 N1 C4 113.66(8) yes
C3 N2 C12 112.63(9) yes
C2 N1 H1 108.7(10) no
C4 N1 H1 109.4(10) no
C12 N2 H2 109.1(10) no
C3 N2 H2 105.6(9) no
N1 C2 C7 113.89(8) yes
C3 C2 C7 118.39(8) no
N1 C2 C3 106.19(8) yes
N2 C3 C2 109.20(8) yes
N2 C3 C15 110.27(9) yes
C2 C3 C15 115.08(9) no
C5 C4 C20 113.55(10) no
N1 C4 C5 112.23(9) yes
N1 C4 C20 110.17(9) yes
C4 C5 C6 112.16(10) no
C5 C6 C7 121.74(10) no
C5 C6 C11 118.78(11) no
C7 C6 C11 119.42(11) no
C2 C7 C6 120.93(9) no
C2 C7 C8 120.09(10) no
C6 C7 C8 118.71(10) no
C7 C8 C9 120.98(11) no
C8 C9 C10 119.97(13) no
C9 C10 C11 119.49(12) no
C6 C11 C10 121.40(12) no
C13 C12 C26 111.60(10) no
N2 C12 C26 111.05(9) yes
N2 C12 C13 108.31(9) yes
C12 C13 C14 112.48(10) no
C13 C14 C19 119.85(11) no
C15 C14 C19 118.96(12) no
C13 C14 C15 121.12(11) no
C3 C15 C14 120.83(10) no
C3 C15 C16 119.84(10) no
C14 C15 C16 119.33(11) no
C15 C16 C17 121.06(11) no
C16 C17 C18 119.62(12) no
C17 C18 C19 119.96(14) no
C14 C19 C18 120.97(14) no
C4 C20 C21 120.24(11) no
C4 C20 C25 121.65(11) no
C21 C20 C25 118.06(12) no
C20 C21 C22 120.95(13) no
C21 C22 C23 120.23(14) no
C22 C23 C24 119.46(15) no
C23 C24 C25 120.64(16) no
C20 C25 C24 120.66(14) no
C12 C26 C27 121.53(10) no
C12 C26 C31 119.95(10) no
C27 C26 C31 118.49(10) no
C26 C27 C28 120.57(10) no
C27 C28 C29 120.34(11) no
C28 C29 C30 119.49(11) no
C29 C30 C31 120.30(11) no
C26 C31 C30 120.80(11) no
N1 C2 H21 106.8(7) no
C3 C2 H21 103.7(7) no
C7 C2 H21 106.8(7) no
N2 C3 H31 107.7(7) no
C2 C3 H31 106.5(7) no
C15 C3 H31 107.8(7) no
N1 C4 H41 106.6(7) no
C5 C4 H41 106.8(7) no
C20 C4 H41 107.1(7) no
C4 C5 H51 109.4(8) no
C4 C5 H52 110.5(9) no
C6 C5 H51 108.9(9) no
C6 C5 H52 110.3(9) no
H51 C5 H52 105.4(12) no
C7 C8 H81 119.8(9) no
C9 C8 H81 119.2(9) no
C8 C9 H91 118.6(9) no
C10 C9 H91 121.4(9) no
C9 C10 H101 121.4(10) no
C11 C10 H101 119.1(10) no
C6 C11 H111 118.2(9) no
C10 C11 H111 120.4(9) no
N2 C12 H121 110.6(7) no
C13 C12 H121 107.9(7) no
C26 C12 H121 107.4(7) no
C12 C13 H131 107.8(8) no
C12 C13 H132 108.6(9) no
C14 C13 H131 108.3(8) no
C14 C13 H132 110.4(9) no
H131 C13 H132 109.2(13) no
C15 C16 H161 118.6(8) no
C17 C16 H161 120.4(8) no
C16 C17 H171 121.5(10) no
C18 C17 H171 118.9(10) no
C17 C18 H181 118.1(10) no
C19 C18 H181 121.9(10) no
C14 C19 H191 117.6(9) no
C18 C19 H191 121.5(9) no
C20 C21 H211 119.1(9) no
C22 C21 H211 120.0(9) no
C21 C22 H221 117.3(10) no
C23 C22 H221 122.4(10) no
C22 C23 H231 119.8(14) no
C24 C23 H231 120.7(14) no
C23 C24 H241 119.5(10) no
C25 C24 H241 119.9(10) no
C20 C25 H251 118.0(10) no
C24 C25 H251 121.4(10) no
C26 C27 H271 119.2(9) no
C28 C27 H271 120.3(9) no
C27 C28 H281 119.7(10) no
C29 C28 H281 119.9(10) no
C28 C29 H291 121.1(10) no
C30 C29 H291 119.4(10) no
C29 C30 H301 121.0(9) no
C31 C30 H301 118.7(9) no
C26 C31 H311 120.3(9) no
C30 C31 H311 118.9(9) no

loop_
_geom_bond_atom_site_label_1
_geom_bond_atom_site_label_2
_geom_bond_distance
_geom_bond_publ_flag
N1 C2 1.4729(14) yes
N1 C4 1.4677(15) yes
N2 C3 1.4731(14) yes
N2 C12 1.4689(15) yes
N1 H1 0.944(16) no
N2 H2 0.942(15) no
C2 C7 1.5221(14) no
C2 C3 1.5773(14) no
C3 C15 1.5130(16) no
C4 C5 1.5188(17) no
C4 C20 1.5222(17) no
C5 C6 1.5076(16) no
C6 C11 1.3997(16) no
C6 C7 1.3964(16) no
C7 C8 1.4054(16) no
C8 C9 1.3909(18) no
C9 C10 1.384(2) no
C10 C11 1.382(2) no
C12 C26 1.5158(16) no
C12 C13 1.5268(17) no
C13 C14 1.5144(17) no
C14 C15 1.3987(16) no
C14 C19 1.3977(19) no
C15 C16 1.3991(17) no
C16 C17 1.3841(18) no
C17 C18 1.384(2) no
C18 C19 1.389(2) no
C20 C25 1.3987(17) no
C20 C21 1.3944(18) no
C21 C22 1.389(2) no
C22 C23 1.386(3) no
C23 C24 1.378(3) no
C24 C25 1.389(2) no
C26 C31 1.3927(16) no
C26 C27 1.3930(16) no
C27 C28 1.3919(17) no
C28 C29 1.3854(16) no
C29 C30 1.3822(17) no
C30 C31 1.3896(17) no
C2 H21 1.004(12) no
C3 H31 1.035(11) no
C4 H41 1.029(12) no
C5 H51 1.008(14) no
C5 H52 1.011(16) no
C8 H81 1.028(16) no
C9 H91 1.067(17) no
C10 H101 0.974(16) no
C11 H111 0.991(16) no
C12 H121 1.038(13) no
C13 H131 1.037(14) no
C13 H132 1.025(17) no
C16 H161 1.021(16) no
C17 H171 1.000(18) no
C18 H181 0.986(18) no
C19 H191 1.002(18) no
C21 H211 0.972(16) no
C22 H221 0.996(18) no
C23 H231 0.93(2) no
C24 H241 0.974(17) no
C25 H251 1.021(17) no
C27 H271 0.984(16) no
C28 H281 0.987(17) no
C29 H291 1.005(15) no
C30 H301 1.008(16) no
C31 H311 0.999(16) no
